data_4108347
loop_
_publ_author_name
'Suzanne C. Bart'
'Christian Anthon'
'Frank W. Heinemann'
'Eckhard Bill'
'Norman M. Edelstein'
'Karsten Meyer'

_publ_section_title
;
 Carbon Dioxide Activation with Sterically Pressured Mid- and High-Valent
 Uranium Complexes
;
_journal_name_full 'Journal of the American Chemical Society'
_journal_page_first 12536
_journal_page_last 12546
_journal_paper_doi 10.1021/ja804263w
_journal_volume 130
_journal_year 2008
_chemical_formula_moiety 'C64 H88 N5 O4 U, C4 H8 O, 1.25(C2 H3 N)'
_chemical_formula_sum 'C70.5 H99.75 N6.25 O5 U'
_chemical_formula_weight 1352.85
_chemical_name_systematic
; 
 ? 
;
_space_group_IT_number 14
_symmetry_cell_setting monoclinic
_symmetry_space_group_name_Hall '-P 2yn'
_symmetry_space_group_name_H-M 'P 1 21/n 1'
_atom_sites_solution_hydrogens geom
_atom_sites_solution_primary direct
_atom_sites_solution_secondary difmap
_audit_creation_method SHELXL-97
_cell_angle_alpha 90.00
_cell_angle_beta 108.962(14)
_cell_angle_gamma 90.00
_cell_formula_units_Z 4
_cell_length_a 15.319(4)
_cell_length_b 28.718(4)
_cell_length_c 16.433(3)
_cell_measurement_reflns_used 247
_cell_measurement_temperature 150(2)
_cell_measurement_theta_max 20.00
_cell_measurement_theta_min 6.00
_cell_volume 6837(2)
_computing_cell_refinement 'EVALCCD (Duisenberg, 2003)'
_computing_data_collection 'COLLECT (Bruker-Nonius, 2002)'
_computing_data_reduction 'EVALCCD (Duisenberg, 2003)'
_computing_molecular_graphics 'SHELXTL 6.12 (Bruker AXS, 2002)'
_computing_publication_material 'SHELXTL 6.12 (Bruker AXS, 2002)'
_computing_structure_refinement 'SHELXTL 6.12 (Bruker AXS, 2002)'
_computing_structure_solution 'SHELXTL 6.12 (Bruker AXS, 2002)'
_diffrn_ambient_temperature 150(2)
_diffrn_detector_area_resol_mean 9
_diffrn_measured_fraction_theta_full 0.999
_diffrn_measured_fraction_theta_max 0.999
_diffrn_measurement_device_type 'Bruker-Nonius KappaCCD'
_diffrn_measurement_method
;
 \f- and \w-rotations with 1.00 \% and 190 sec per frame
;
_diffrn_radiation_monochromator graphite
_diffrn_radiation_source 'fine-focus sealed tube'
_diffrn_radiation_type MoK\a
_diffrn_radiation_wavelength 0.71073
_diffrn_reflns_av_R_equivalents 0.1038
_diffrn_reflns_av_sigmaI/netI 0.0555
_diffrn_reflns_limit_h_max 19
_diffrn_reflns_limit_h_min -19
_diffrn_reflns_limit_k_max 36
_diffrn_reflns_limit_k_min -36
_diffrn_reflns_limit_l_max 21
_diffrn_reflns_limit_l_min -21
_diffrn_reflns_number 139728
_diffrn_reflns_theta_full 27.10
_diffrn_reflns_theta_max 27.10
_diffrn_reflns_theta_min 2.84
_exptl_absorpt_coefficient_mu 2.425
_exptl_absorpt_correction_T_max 0.820
_exptl_absorpt_correction_T_min 0.649
_exptl_absorpt_correction_type multi-scan
_exptl_absorpt_process_details 'SADABS, Bruker-AXS, 2002'
_exptl_crystal_colour brown
_exptl_crystal_density_diffrn 1.314
_exptl_crystal_description prism
_exptl_crystal_F_000 2794
_exptl_crystal_size_max 0.16
_exptl_crystal_size_mid 0.16
_exptl_crystal_size_min 0.08
_refine_diff_density_max 1.036
_refine_diff_density_min -1.537
_refine_diff_density_rms 0.119
_refine_ls_extinction_method none
_refine_ls_goodness_of_fit_ref 1.107
_refine_ls_hydrogen_treatment constr
_refine_ls_matrix_type full
_refine_ls_number_parameters 807
_refine_ls_number_reflns 15057
_refine_ls_number_restraints 129
_refine_ls_restrained_S_all 1.123
_refine_ls_R_factor_all 0.0719
_refine_ls_R_factor_gt 0.0433
_refine_ls_shift/su_max 0.002
_refine_ls_shift/su_mean 0.000
_refine_ls_structure_factor_coef Fsqd
_refine_ls_weighting_details 'calc w=1/[\s^2^(Fo^2^)+(0.0350P)^2^+13.3580P] where P=(Fo^2^+2Fc^2^)/3'
_refine_ls_weighting_scheme calc
_refine_ls_wR_factor_gt 0.0867
_refine_ls_wR_factor_ref 0.0944
_reflns_number_gt 11284
_reflns_number_total 15057
_reflns_threshold_expression >2sigma(I)
_cod_data_source_file ja804263w_si_004.cif
_cod_data_source_block sd0807
_cod_original_sg_symbol_Hall -P2yn
_cod_database_code 4108347

loop_
_symmetry_equiv_pos_as_xyz
'x, y, z'
'-x+1/2, y+1/2, -z+1/2'
'-x, -y, -z'
'x-1/2, -y-1/2, z-1/2'

loop_
_atom_site_label
_atom_site_type_symbol
_atom_site_fract_x
_atom_site_fract_y
_atom_site_fract_z
_atom_site_U_iso_or_equiv
_atom_site_adp_type
_atom_site_occupancy
_atom_site_symmetry_multiplicity
_atom_site_calc_flag
_atom_site_refinement_flags
_atom_site_disorder_assembly
_atom_site_disorder_group
U1 U 0.331662(10) 0.683841(5) 0.883687(11) 0.01707(5) Uani 1 1 d . . .
O1 O 0.39609(19) 0.63953(10) 0.81334(19) 0.0199(7) Uani 1 1 d . . .
O2 O 0.2984(2) 0.62030(10) 0.93147(19) 0.0219(7) Uani 1 1 d . . .
O3 O 0.24238(19) 0.73534(10) 0.9096(2) 0.0211(7) Uani 1 1 d . . .
O4 O 0.1584(2) 0.72086(12) 0.6477(2) 0.0316(8) Uani 1 1 d . . .
N1 N 0.5137(2) 0.66508(13) 0.9830(2) 0.0218(8) Uani 1 1 d . . .
N2 N 0.3743(2) 0.68743(13) 1.0624(2) 0.0221(8) Uani 1 1 d . . .
N3 N 0.4283(2) 0.75790(13) 0.9645(2) 0.0207(8) Uani 1 1 d . . .
N4 N 0.3003(2) 0.72684(13) 0.7572(2) 0.0238(9) Uani 1 1 d . . .
N5 N 0.2005(2) 0.67161(12) 0.7669(2) 0.0214(8) Uani 1 1 d . . .
C1 C 0.5105(3) 0.64016(16) 1.0613(3) 0.0244(10) Uani 1 1 d . . .
H1A H 0.5743 0.6321 1.0971 0.029 Uiso 1 1 calc R . .
H1B H 0.4760 0.6107 1.0437 0.029 Uiso 1 1 calc R . .
C2 C 0.4660(3) 0.66784(17) 1.1149(3) 0.0265(11) Uani 1 1 d . . .
H2A H 0.4575 0.6476 1.1605 0.032 Uiso 1 1 calc R . .
H2B H 0.5075 0.6937 1.1432 0.032 Uiso 1 1 calc R . .
C3 C 0.3695(3) 0.73679(16) 1.0849(3) 0.0257(11) Uani 1 1 d . . .
H3A H 0.3844 0.7396 1.1480 0.031 Uiso 1 1 calc R . .
H3B H 0.3057 0.7483 1.0575 0.031 Uiso 1 1 calc R . .
C4 C 0.4350(3) 0.76661(16) 1.0566(3) 0.0252(11) Uani 1 1 d . . .
H4A H 0.4214 0.7998 1.0635 0.030 Uiso 1 1 calc R . .
H4B H 0.4989 0.7603 1.0941 0.030 Uiso 1 1 calc R . .
C5 C 0.5214(3) 0.75044(16) 0.9560(3) 0.0248(11) Uani 1 1 d . . .
H5A H 0.5595 0.7786 0.9769 0.030 Uiso 1 1 calc R . .
H5B H 0.5145 0.7464 0.8944 0.030 Uiso 1 1 calc R . .
C6 C 0.5709(3) 0.70875(16) 1.0054(3) 0.0264(11) Uani 1 1 d . . .
H6A H 0.6293 0.7040 0.9929 0.032 Uiso 1 1 calc R . .
H6B H 0.5867 0.7149 1.0678 0.032 Uiso 1 1 calc R . .
C7 C 0.5592(3) 0.63226(16) 0.9391(3) 0.0216(10) Uani 1 1 d . . .
H7A H 0.6247 0.6288 0.9750 0.026 Uiso 1 1 calc R . .
H7B H 0.5296 0.6013 0.9356 0.026 Uiso 1 1 calc R . .
C8 C 0.5556(3) 0.64637(15) 0.8514(3) 0.0203(10) Uani 1 1 d . . .
C9 C 0.4701(3) 0.64280(15) 0.7852(3) 0.0200(9) Uani 1 1 d . . .
C10 C 0.4664(3) 0.64184(15) 0.6994(3) 0.0240(10) Uani 1 1 d . . .
C11 C 0.5488(3) 0.65398(17) 0.6838(3) 0.0286(11) Uani 1 1 d . . .
H11A H 0.5474 0.6559 0.6256 0.034 Uiso 1 1 calc R . .
C12 C 0.6311(3) 0.66322(17) 0.7473(3) 0.0282(11) Uani 1 1 d . . .
C13 C 0.6341(3) 0.65705(16) 0.8315(3) 0.0254(11) Uani 1 1 d . . .
H13A H 0.6913 0.6602 0.8765 0.030 Uiso 1 1 calc R . .
C14 C 0.3817(3) 0.62632(17) 0.6221(3) 0.0269(11) Uani 1 1 d . . .
C15 C 0.4144(4) 0.5951(2) 0.5621(3) 0.0383(13) Uani 1 1 d . . .
H15A H 0.4526 0.6133 0.5362 0.057 Uiso 1 1 calc R . .
H15B H 0.3607 0.5828 0.5166 0.057 Uiso 1 1 calc R . .
H15C H 0.4507 0.5692 0.5950 0.057 Uiso 1 1 calc R . .
C16 C 0.3323(4) 0.66853(19) 0.5711(4) 0.0403(14) Uani 1 1 d . . .
H16A H 0.3767 0.6877 0.5547 0.060 Uiso 1 1 calc R . .
H16B H 0.3047 0.6869 0.6067 0.060 Uiso 1 1 calc R . .
H16C H 0.2837 0.6580 0.5192 0.060 Uiso 1 1 calc R . .
C17 C 0.3135(4) 0.5971(2) 0.6514(3) 0.0381(13) Uani 1 1 d . . .
H17A H 0.2658 0.5845 0.6009 0.057 Uiso 1 1 calc R . .
H17B H 0.2846 0.6168 0.6841 0.057 Uiso 1 1 calc R . .
H17C H 0.3465 0.5715 0.6878 0.057 Uiso 1 1 calc R . .
C18 C 0.7169(4) 0.6804(2) 0.7263(4) 0.0394(13) Uani 1 1 d . . .
C19 C 0.8059(4) 0.6665(3) 0.7975(5) 0.062(2) Uani 1 1 d . . .
H19A H 0.8067 0.6327 0.8058 0.094 Uiso 1 1 calc R . .
H19B H 0.8084 0.6821 0.8513 0.094 Uiso 1 1 calc R . .
H19C H 0.8593 0.6758 0.7810 0.094 Uiso 1 1 calc R . .
C20 C 0.7209(5) 0.6615(2) 0.6423(4) 0.0573(18) Uani 1 1 d . . .
H20A H 0.7133 0.6276 0.6414 0.086 Uiso 1 1 calc R . .
H20B H 0.7807 0.6692 0.6360 0.086 Uiso 1 1 calc R . .
H20C H 0.6713 0.6753 0.5948 0.086 Uiso 1 1 calc R . .
C21 C 0.7119(5) 0.7339(2) 0.7221(5) 0.0604(19) Uani 1 1 d . . .
H21A H 0.7680 0.7462 0.7137 0.091 Uiso 1 1 calc R . .
H21B H 0.7066 0.7461 0.7760 0.091 Uiso 1 1 calc R . .
H21C H 0.6579 0.7435 0.6739 0.091 Uiso 1 1 calc R . .
C22 C 0.2985(3) 0.66223(17) 1.0821(3) 0.0264(10) Uani 1 1 d . . .
H22A H 0.2387 0.6737 1.0427 0.032 Uiso 1 1 calc R . .
H22B H 0.3011 0.6701 1.1415 0.032 Uiso 1 1 calc R . .
C23 C 0.3010(3) 0.61049(16) 1.0743(3) 0.0259(10) Uani 1 1 d . . .
C24 C 0.2990(3) 0.59032(16) 0.9961(3) 0.0240(10) Uani 1 1 d . . .
C25 C 0.3002(3) 0.54151(16) 0.9870(3) 0.0259(11) Uani 1 1 d . . .
C26 C 0.3032(3) 0.51517(17) 1.0598(3) 0.0323(12) Uani 1 1 d . . .
H26A H 0.3037 0.4822 1.0552 0.039 Uiso 1 1 calc R . .
C27 C 0.3055(3) 0.53436(18) 1.1381(3) 0.0340(12) Uani 1 1 d . . .
C28 C 0.3053(3) 0.58233(18) 1.1441(3) 0.0325(12) Uani 1 1 d . . .
H28A H 0.3082 0.5964 1.1973 0.039 Uiso 1 1 calc R . .
C29 C 0.3023(3) 0.51710(16) 0.9037(3) 0.0278(11) Uani 1 1 d . . .
C30 C 0.2993(4) 0.46421(16) 0.9109(4) 0.0407(14) Uani 1 1 d . . .
H30A H 0.2999 0.4500 0.8569 0.061 Uiso 1 1 calc R . .
H30B H 0.2428 0.4551 0.9225 0.061 Uiso 1 1 calc R . .
H30C H 0.3532 0.4536 0.9581 0.061 Uiso 1 1 calc R . .
C31 C 0.3919(3) 0.52980(18) 0.8871(3) 0.0326(12) Uani 1 1 d . . .
H31A H 0.3947 0.5134 0.8357 0.049 Uiso 1 1 calc R . .
H31B H 0.4447 0.5206 0.9367 0.049 Uiso 1 1 calc R . .
H31C H 0.3938 0.5635 0.8782 0.049 Uiso 1 1 calc R . .
C32 C 0.2203(4) 0.53199(18) 0.8265(3) 0.0374(13) Uani 1 1 d . . .
H32A H 0.2228 0.5158 0.7748 0.056 Uiso 1 1 calc R . .
H32B H 0.2228 0.5657 0.8182 0.056 Uiso 1 1 calc R . .
H32C H 0.1627 0.5240 0.8370 0.056 Uiso 1 1 calc R . .
C33 C 0.3096(4) 0.5025(2) 1.2141(4) 0.0462(15) Uani 1 1 d . . .
C34 C 0.3167(6) 0.5294(2) 1.2954(4) 0.071(2) Uani 1 1 d . . .
H34A H 0.3712 0.5496 1.3102 0.106 Uiso 1 1 calc R . .
H34B H 0.3224 0.5075 1.3426 0.106 Uiso 1 1 calc R . .
H34C H 0.2612 0.5484 1.2858 0.106 Uiso 1 1 calc R . .
C35 C 0.2200(6) 0.4742(3) 1.1921(5) 0.095(3) Uani 1 1 d . . .
H35A H 0.1673 0.4955 1.1796 0.142 Uiso 1 1 calc R . .
H35B H 0.2215 0.4544 1.2411 0.142 Uiso 1 1 calc R . .
H35C H 0.2138 0.4547 1.1416 0.142 Uiso 1 1 calc R . .
C36 C 0.3927(5) 0.4705(2) 1.2332(4) 0.063(2) Uani 1 1 d . . .
H36A H 0.4492 0.4892 1.2488 0.095 Uiso 1 1 calc R . .
H36B H 0.3882 0.4518 1.1821 0.095 Uiso 1 1 calc R . .
H36C H 0.3942 0.4498 1.2811 0.095 Uiso 1 1 calc R . .
C37 C 0.3885(3) 0.80007(16) 0.9143(3) 0.0246(10) Uani 1 1 d . . .
H37A H 0.3851 0.7949 0.8538 0.030 Uiso 1 1 calc R . .
H37B H 0.4312 0.8264 0.9367 0.030 Uiso 1 1 calc R . .
C38 C 0.2939(3) 0.81381(16) 0.9156(3) 0.0218(9) Uani 1 1 d . . .
C39 C 0.2238(3) 0.78170(15) 0.9099(3) 0.0196(9) Uani 1 1 d . . .
C40 C 0.1367(3) 0.79850(16) 0.9074(3) 0.0211(10) Uani 1 1 d . . .
C41 C 0.1236(3) 0.84597(17) 0.9094(3) 0.0275(11) Uani 1 1 d . . .
H41A H 0.0642 0.8570 0.9066 0.033 Uiso 1 1 calc R . .
C42 C 0.1921(3) 0.87847(17) 0.9154(3) 0.0297(11) Uani 1 1 d . A .
C43 C 0.2777(3) 0.86149(16) 0.9188(3) 0.0260(11) Uani 1 1 d . . .
H43A H 0.3266 0.8828 0.9234 0.031 Uiso 1 1 calc R . .
C44 C 0.0527(3) 0.76550(17) 0.8940(3) 0.0272(11) Uani 1 1 d . . .
C45 C -0.0351(4) 0.7911(2) 0.8940(5) 0.0570(19) Uani 1 1 d . . .
H45A H -0.0862 0.7689 0.8826 0.086 Uiso 1 1 calc R . .
H45B H -0.0504 0.8152 0.8493 0.086 Uiso 1 1 calc R . .
H45C H -0.0248 0.8057 0.9503 0.086 Uiso 1 1 calc R . .
C46 C 0.0330(3) 0.74273(18) 0.8068(3) 0.0346(12) Uani 1 1 d . . .
H46A H -0.0185 0.7209 0.7971 0.052 Uiso 1 1 calc R . .
H46B H 0.0880 0.7259 0.8049 0.052 Uiso 1 1 calc R . .
H46C H 0.0168 0.7667 0.7619 0.052 Uiso 1 1 calc R . .
C47 C 0.0716(4) 0.7283(2) 0.9639(4) 0.0448(15) Uani 1 1 d . . .
H47A H 0.0150 0.7106 0.9571 0.067 Uiso 1 1 calc R . .
H47B H 0.0921 0.7432 1.0206 0.067 Uiso 1 1 calc R . .
H47C H 0.1198 0.7072 0.9589 0.067 Uiso 1 1 calc R . .
C48 C 0.1741(4) 0.93132(17) 0.9144(4) 0.0389(14) Uani 1 1 d . . .
C49 C 0.1548(12) 0.9497(4) 0.8281(8) 0.076(4) Uani 0.669(15) 1 d PU A 1
H49A H 0.1033 0.9325 0.7883 0.114 Uiso 0.669(15) 1 calc PR A 1
H49B H 0.2096 0.9463 0.8104 0.114 Uiso 0.669(15) 1 calc PR A 1
H49C H 0.1385 0.9827 0.8275 0.114 Uiso 0.669(15) 1 calc PR A 1
C50 C 0.0892(10) 0.9427(6) 0.9477(18) 0.080(6) Uani 0.669(15) 1 d PU A 1
H50A H 0.0313 0.9343 0.9030 0.121 Uiso 0.669(15) 1 calc PR A 1
H50B H 0.0889 0.9760 0.9604 0.121 Uiso 0.669(15) 1 calc PR A 1
H50C H 0.0955 0.9247 1.0000 0.121 Uiso 0.669(15) 1 calc PR A 1
C51 C 0.2543(7) 0.9566(3) 0.9798(9) 0.064(4) Uani 0.669(15) 1 d PU A 1
H51A H 0.2678 0.9418 1.0363 0.096 Uiso 0.669(15) 1 calc PR A 1
H51B H 0.2376 0.9893 0.9837 0.096 Uiso 0.669(15) 1 calc PR A 1
H51C H 0.3090 0.9550 0.9614 0.096 Uiso 0.669(15) 1 calc PR A 1
C49A C 0.1042(17) 0.9436(9) 0.8210(16) 0.054(6) Uiso 0.331(15) 1 d PU A 2
H49D H 0.0450 0.9281 0.8127 0.082 Uiso 0.331(15) 1 calc PR A 2
H49E H 0.1302 0.9329 0.7771 0.082 Uiso 0.331(15) 1 calc PR A 2
H49F H 0.0947 0.9774 0.8161 0.082 Uiso 0.331(15) 1 calc PR A 2
C50A C 0.134(2) 0.9446(13) 0.970(4) 0.082(8) Uani 0.331(15) 1 d PU A 2
H50D H 0.0784 0.9259 0.9618 0.123 Uiso 0.331(15) 1 calc PR A 2
H50E H 0.1170 0.9775 0.9603 0.123 Uiso 0.331(15) 1 calc PR A 2
H50F H 0.1766 0.9403 1.0282 0.123 Uiso 0.331(15) 1 calc PR A 2
C51A C 0.2616(15) 0.9615(7) 0.9143(17) 0.059(6) Uiso 0.331(15) 1 d PU A 2
H51D H 0.2777 0.9542 0.8627 0.089 Uiso 0.331(15) 1 calc PR A 2
H51E H 0.3139 0.9541 0.9657 0.089 Uiso 0.331(15) 1 calc PR A 2
H51F H 0.2469 0.9947 0.9145 0.089 Uiso 0.331(15) 1 calc PR A 2
C52 C 0.2129(3) 0.70763(15) 0.7163(3) 0.0229(10) Uani 1 1 d . . .
C53 C 0.3278(3) 0.76538(16) 0.7173(3) 0.0271(11) Uani 1 1 d . . .
C54 C 0.4127(4) 0.76456(19) 0.7049(3) 0.0375(13) Uani 1 1 d . . .
H54A H 0.4517 0.7382 0.7222 0.045 Uiso 1 1 calc R . .
C55 C 0.4408(5) 0.8023(2) 0.6672(5) 0.0572(18) Uani 1 1 d . . .
H55A H 0.4991 0.8016 0.6583 0.069 Uiso 1 1 calc R . .
C56 C 0.3858(6) 0.8406(2) 0.6428(5) 0.070(2) Uani 1 1 d . . .
H56A H 0.4055 0.8662 0.6166 0.084 Uiso 1 1 calc R . .
C57 C 0.3017(5) 0.8420(2) 0.6561(4) 0.060(2) Uani 1 1 d . . .
H57A H 0.2637 0.8688 0.6397 0.072 Uiso 1 1 calc R . .
C58 C 0.2726(4) 0.80468(17) 0.6930(4) 0.0406(14) Uani 1 1 d . . .
H58A H 0.2143 0.8058 0.7019 0.049 Uiso 1 1 calc R . .
C59 C 0.1206(3) 0.64379(16) 0.7394(3) 0.0262(11) Uani 1 1 d . . .
C60 C 0.0783(3) 0.63099(18) 0.6538(3) 0.0340(12) Uani 1 1 d . . .
H60A H 0.1039 0.6406 0.6110 0.041 Uiso 1 1 calc R . .
C61 C -0.0008(3) 0.6044(2) 0.6315(4) 0.0424(15) Uani 1 1 d . . .
H61A H -0.0313 0.5975 0.5726 0.051 Uiso 1 1 calc R . .
C62 C -0.0364(4) 0.5877(2) 0.6916(4) 0.0507(17) Uani 1 1 d . . .
H62A H -0.0894 0.5682 0.6748 0.061 Uiso 1 1 calc R . .
C63 C 0.0047(3) 0.59932(19) 0.7767(4) 0.0430(15) Uani 1 1 d . . .
H63A H -0.0205 0.5882 0.8189 0.052 Uiso 1 1 calc R . .
C64 C 0.0827(3) 0.62710(17) 0.8011(4) 0.0314(12) Uani 1 1 d . . .
H64A H 0.1109 0.6350 0.8600 0.038 Uiso 1 1 calc R . .
O100 O 0.0206(5) 0.4229(3) 0.5857(5) 0.138(2) Uani 1 1 d U . .
C101 C -0.0629(8) 0.4462(5) 0.5529(8) 0.151(3) Uani 1 1 d U . .
H10A H -0.1037 0.4297 0.5018 0.181 Uiso 1 1 calc R . .
H10B H -0.0525 0.4782 0.5358 0.181 Uiso 1 1 calc R . .
C102 C -0.1032(9) 0.4473(5) 0.6182(9) 0.163(4) Uani 1 1 d U . .
H10C H -0.1482 0.4216 0.6103 0.195 Uiso 1 1 calc R . .
H10D H -0.1360 0.4772 0.6166 0.195 Uiso 1 1 calc R . .
C103 C -0.0303(9) 0.4423(5) 0.6993(9) 0.165(4) Uani 1 1 d U . .
H10E H -0.0207 0.4715 0.7332 0.198 Uiso 1 1 calc R . .
H10F H -0.0433 0.4166 0.7339 0.198 Uiso 1 1 calc R . .
C104 C 0.0474(9) 0.4319(5) 0.6721(8) 0.159(4) Uani 1 1 d U . .
H10G H 0.0906 0.4586 0.6856 0.190 Uiso 1 1 calc R . .
H10H H 0.0804 0.4045 0.7043 0.190 Uiso 1 1 calc R . .
N200 N 0.4341(9) 0.9598(6) 0.5502(10) 0.233(7) Uani 1 1 d DU . .
C201 C 0.4928(10) 0.9418(5) 0.5332(9) 0.142(5) Uani 1 1 d DU . .
C202 C 0.5686(8) 0.9266(5) 0.5171(9) 0.167(6) Uani 1 1 d DU . .
H20D H 0.5565 0.8958 0.4902 0.251 Uiso 1 1 calc R . .
H20E H 0.6202 0.9245 0.5711 0.251 Uiso 1 1 calc R . .
H20F H 0.5844 0.9484 0.4782 0.251 Uiso 1 1 calc R . .
N300 N -0.159(3) 0.3577(16) 0.775(3) 0.173(13) Uani 0.25 1 d PDU . .
C301 C -0.166(4) 0.345(2) 0.705(3) 0.157(13) Uani 0.25 1 d PDU . .
C302 C -0.131(3) 0.3231(16) 0.649(3) 0.136(13) Uani 0.25 1 d PDU . .
H30D H -0.0887 0.3441 0.6333 0.203 Uiso 0.25 1 calc PR . .
H30E H -0.1818 0.3145 0.5967 0.203 Uiso 0.25 1 calc PR . .
H30F H -0.0981 0.2950 0.6757 0.203 Uiso 0.25 1 calc PR . .

loop_
_atom_site_aniso_label
_atom_site_aniso_U_11
_atom_site_aniso_U_22
_atom_site_aniso_U_33
_atom_site_aniso_U_23
_atom_site_aniso_U_13
_atom_site_aniso_U_12
U1 0.01221(7) 0.01590(8) 0.02009(8) -0.00001(8) 0.00110(5) 0.00054(8)
O1 0.0119(14) 0.0242(17) 0.0221(16) -0.0008(13) 0.0035(12) 0.0001(12)
O2 0.0216(16) 0.0196(16) 0.0238(17) 0.0020(13) 0.0061(13) -0.0008(13)
O3 0.0161(15) 0.0169(16) 0.0278(18) 0.0002(13) 0.0038(13) -0.0006(12)
O4 0.0225(17) 0.0304(19) 0.0320(19) 0.0085(15) -0.0045(15) 0.0037(14)
N1 0.0162(18) 0.0228(19) 0.024(2) -0.0041(16) 0.0025(16) 0.0022(15)
N2 0.0183(18) 0.025(2) 0.0209(19) -0.0018(17) 0.0038(15) 0.0023(17)
N3 0.0116(17) 0.021(2) 0.026(2) -0.0040(16) 0.0010(15) -0.0014(15)
N4 0.0195(19) 0.020(2) 0.026(2) 0.0037(17) -0.0004(16) -0.0011(16)
N5 0.0169(18) 0.019(2) 0.026(2) 0.0006(15) 0.0030(16) 0.0006(14)
C1 0.017(2) 0.031(3) 0.021(2) 0.000(2) 0.0004(19) 0.0042(19)
C2 0.022(2) 0.032(3) 0.021(2) 0.002(2) 0.000(2) 0.009(2)
C3 0.020(2) 0.027(3) 0.026(3) -0.007(2) 0.002(2) 0.0045(19)
C4 0.018(2) 0.027(3) 0.024(2) -0.010(2) -0.0023(19) 0.0021(19)
C5 0.013(2) 0.027(3) 0.032(3) -0.008(2) 0.0034(19) -0.0034(18)
C6 0.013(2) 0.029(3) 0.033(3) -0.008(2) 0.003(2) 0.0001(19)
C7 0.015(2) 0.022(2) 0.024(2) 0.0005(19) 0.0023(19) 0.0051(18)
C8 0.016(2) 0.019(2) 0.024(2) -0.0026(19) 0.0041(18) 0.0018(18)
C9 0.018(2) 0.017(2) 0.024(2) -0.0002(19) 0.0058(19) 0.0010(17)
C10 0.023(2) 0.018(2) 0.029(3) 0.000(2) 0.006(2) 0.0002(19)
C11 0.031(3) 0.029(3) 0.028(3) 0.001(2) 0.012(2) -0.001(2)
C12 0.026(3) 0.025(2) 0.038(3) 0.000(2) 0.016(2) 0.000(2)
C13 0.018(2) 0.023(3) 0.034(3) -0.004(2) 0.007(2) -0.0011(19)
C14 0.025(2) 0.030(3) 0.024(3) -0.003(2) 0.007(2) 0.002(2)
C15 0.032(3) 0.047(3) 0.032(3) -0.009(3) 0.005(2) 0.002(2)
C16 0.033(3) 0.045(3) 0.035(3) 0.001(3) -0.001(2) 0.009(2)
C17 0.029(3) 0.049(3) 0.033(3) -0.011(3) 0.005(2) -0.013(2)
C18 0.032(3) 0.046(3) 0.047(3) -0.005(3) 0.022(2) -0.011(3)
C19 0.024(3) 0.093(5) 0.075(5) 0.009(4) 0.023(3) -0.012(3)
C20 0.054(4) 0.067(4) 0.066(5) -0.012(4) 0.040(4) -0.019(3)
C21 0.072(5) 0.044(4) 0.087(5) -0.003(4) 0.056(4) -0.020(3)
C22 0.025(2) 0.032(3) 0.025(3) 0.001(2) 0.011(2) 0.004(2)
C23 0.024(2) 0.025(3) 0.028(3) 0.002(2) 0.008(2) 0.002(2)
C24 0.016(2) 0.024(2) 0.031(3) 0.007(2) 0.0060(19) -0.0015(18)
C25 0.019(2) 0.024(3) 0.034(3) 0.003(2) 0.008(2) 0.0006(19)
C26 0.033(3) 0.024(3) 0.039(3) 0.010(2) 0.009(2) 0.002(2)
C27 0.029(3) 0.038(3) 0.036(3) 0.014(2) 0.011(2) 0.000(2)
C28 0.033(3) 0.040(3) 0.027(3) 0.005(2) 0.013(2) 0.003(2)
C29 0.031(3) 0.018(2) 0.033(3) 0.001(2) 0.008(2) -0.002(2)
C30 0.058(4) 0.017(3) 0.051(4) 0.003(2) 0.024(3) 0.000(2)
C31 0.031(3) 0.028(3) 0.040(3) 0.000(2) 0.013(2) 0.002(2)
C32 0.032(3) 0.033(3) 0.040(3) -0.003(2) 0.003(2) 0.001(2)
C33 0.054(4) 0.043(4) 0.043(3) 0.017(3) 0.018(3) -0.004(3)
C34 0.115(7) 0.060(5) 0.049(4) 0.025(4) 0.044(4) 0.011(4)
C35 0.089(6) 0.116(7) 0.071(5) 0.045(5) 0.015(5) -0.046(5)
C36 0.092(6) 0.046(4) 0.045(4) 0.020(3) 0.011(4) 0.020(4)
C37 0.018(2) 0.020(2) 0.034(3) -0.002(2) 0.006(2) -0.0050(18)
C38 0.017(2) 0.021(2) 0.025(2) 0.001(2) 0.0030(17) 0.002(2)
C39 0.019(2) 0.019(2) 0.021(2) 0.0005(18) 0.0049(18) 0.0019(18)
C40 0.017(2) 0.029(2) 0.019(2) 0.0014(19) 0.0077(18) 0.0058(19)
C41 0.021(2) 0.029(3) 0.030(3) -0.003(2) 0.005(2) 0.003(2)
C42 0.028(3) 0.023(3) 0.034(3) 0.005(2) 0.004(2) 0.009(2)
C43 0.023(2) 0.022(3) 0.030(3) 0.002(2) 0.004(2) -0.0002(19)
C44 0.014(2) 0.031(3) 0.037(3) 0.001(2) 0.008(2) 0.0007(19)
C45 0.026(3) 0.045(4) 0.107(6) -0.024(4) 0.031(3) -0.005(3)
C46 0.023(3) 0.037(3) 0.035(3) -0.001(2) -0.003(2) -0.010(2)
C47 0.036(3) 0.058(4) 0.041(3) 0.010(3) 0.013(3) -0.013(3)
C48 0.036(3) 0.022(3) 0.063(4) 0.004(3) 0.022(3) 0.008(2)
C49 0.117(12) 0.035(6) 0.074(8) 0.031(5) 0.031(8) 0.024(7)
C50 0.066(10) 0.020(5) 0.178(19) -0.002(8) 0.072(14) 0.016(8)
C51 0.056(6) 0.025(5) 0.097(9) -0.016(5) 0.006(6) 0.013(4)
C50A 0.088(19) 0.023(10) 0.16(2) 0.017(13) 0.07(2) 0.010(17)
C52 0.017(2) 0.019(2) 0.026(3) -0.001(2) -0.0014(19) 0.0023(18)
C53 0.032(3) 0.019(2) 0.022(3) 0.002(2) -0.002(2) -0.005(2)
C54 0.043(3) 0.033(3) 0.039(3) 0.001(2) 0.017(3) -0.008(2)
C55 0.060(4) 0.050(4) 0.069(5) 0.004(3) 0.031(4) -0.019(3)
C56 0.084(6) 0.044(4) 0.073(5) 0.022(4) 0.014(4) -0.025(4)
C57 0.053(4) 0.029(3) 0.072(5) 0.018(3) -0.015(4) -0.007(3)
C58 0.039(3) 0.026(3) 0.042(3) 0.002(2) -0.007(3) -0.002(2)
C59 0.012(2) 0.023(2) 0.038(3) -0.003(2) 0.000(2) 0.0014(18)
C60 0.024(3) 0.033(3) 0.036(3) -0.003(2) -0.001(2) 0.003(2)
C61 0.021(3) 0.052(4) 0.041(3) -0.007(3) -0.009(2) -0.012(2)
C62 0.018(3) 0.038(3) 0.080(5) -0.006(3) -0.006(3) -0.008(2)
C63 0.024(3) 0.037(3) 0.070(4) 0.006(3) 0.017(3) -0.003(2)
C64 0.019(2) 0.028(3) 0.044(3) 0.000(2) 0.005(2) 0.000(2)
O100 0.129(4) 0.177(5) 0.100(4) -0.022(4) 0.027(4) 0.077(4)
C101 0.130(6) 0.195(6) 0.130(6) -0.009(5) 0.047(5) 0.060(5)
C102 0.140(6) 0.211(6) 0.142(6) 0.003(6) 0.051(5) 0.036(6)
C103 0.152(6) 0.209(6) 0.134(6) 0.001(6) 0.047(5) 0.050(6)
C104 0.146(6) 0.203(6) 0.120(6) -0.014(5) 0.035(5) 0.044(5)
N200 0.174(10) 0.309(15) 0.270(14) 0.069(11) 0.148(10) 0.100(10)
C201 0.126(8) 0.158(9) 0.152(8) 0.030(7) 0.057(7) 0.020(7)
C202 0.093(8) 0.246(13) 0.177(11) -0.065(10) 0.064(8) 0.000(8)
N300 0.168(17) 0.175(18) 0.174(18) -0.005(14) 0.055(14) 0.012(14)
C301 0.157(14) 0.160(14) 0.155(15) -0.004(9) 0.052(9) 0.010(9)
C302 0.136(17) 0.147(18) 0.129(17) -0.002(14) 0.051(14) 0.028(14)

loop_
_atom_type_symbol
_atom_type_description
_atom_type_scat_dispersion_real
_atom_type_scat_dispersion_imag
_atom_type_scat_source
C C 0.0033 0.0016 'International Tables Vol C Tables 4.2.6.8 and 6.1.1.4'
H H 0.0000 0.0000 'International Tables Vol C Tables 4.2.6.8 and 6.1.1.4'
N N 0.0061 0.0033 'International Tables Vol C Tables 4.2.6.8 and 6.1.1.4'
O O 0.0106 0.0060 'International Tables Vol C Tables 4.2.6.8 and 6.1.1.4'
U U -9.6767 9.6646 'International Tables Vol C Tables 4.2.6.8 and 6.1.1.4'

loop_
_geom_angle_atom_site_label_1
_geom_angle_atom_site_label_2
_geom_angle_atom_site_label_3
_geom_angle
O2 U1 O3 105.95(12)
O2 U1 O1 84.12(12)
O3 U1 O1 160.35(11)
O2 U1 N5 85.85(12)
O3 U1 N5 80.29(12)
O1 U1 N5 83.75(12)
O2 U1 N4 141.68(12)
O3 U1 N4 81.47(13)
O1 U1 N4 80.36(12)
N5 U1 N4 57.86(13)
O2 U1 N3 131.40(12)
O3 U1 N3 68.96(11)
O1 U1 N3 117.19(11)
N5 U1 N3 136.28(11)
N4 U1 N3 86.67(12)
O2 U1 N1 86.09(11)
O3 U1 N1 126.67(11)
O1 U1 N1 69.85(11)
N5 U1 N1 153.04(12)
N4 U1 N1 120.11(12)
N3 U1 N1 65.00(11)
O2 U1 N2 69.13(11)
O3 U1 N2 73.34(11)
O1 U1 N2 126.31(11)
N5 U1 N2 136.19(12)
N4 U1 N2 145.86(12)
N3 U1 N2 63.12(11)
N1 U1 N2 62.89(11)
O2 U1 C52 114.26(12)
O3 U1 C52 77.14(12)
O1 U1 C52 83.35(12)
N5 U1 C52 28.69(13)
N4 U1 C52 29.35(13)
N3 U1 C52 111.41(12)
N1 U1 C52 144.74(12)
N2 U1 C52 149.84(12)
C9 O1 U1 135.8(3)
C24 O2 U1 153.2(3)
C39 O3 U1 145.2(3)
C1 N1 C7 105.5(3)
C1 N1 C6 111.7(4)
C7 N1 C6 108.6(3)
C1 N1 U1 107.0(2)
C7 N1 U1 112.0(2)
C6 N1 U1 112.0(3)
C3 N2 C22 107.9(3)
C3 N2 C2 109.3(3)
C22 N2 C2 110.1(4)
C3 N2 U1 106.6(3)
C22 N2 U1 106.1(3)
C2 N2 U1 116.5(3)
C37 N3 C5 107.3(4)
C37 N3 C4 107.8(3)
C5 N3 C4 111.3(3)
C37 N3 U1 108.1(2)
C5 N3 U1 103.3(2)
C4 N3 U1 118.4(3)
C52 N4 C53 117.8(4)
C52 N4 U1 96.1(3)
C53 N4 U1 145.1(3)
C52 N5 C59 120.5(4)
C52 N5 U1 97.7(3)
C59 N5 U1 141.6(3)
N1 C1 C2 113.6(4)
N1 C1 H1A 108.8
C2 C1 H1A 108.8
N1 C1 H1B 108.8
C2 C1 H1B 108.8
H1A C1 H1B 107.7
N2 C2 C1 112.4(4)
N2 C2 H2A 109.1
C1 C2 H2A 109.1
N2 C2 H2B 109.1
C1 C2 H2B 109.1
H2A C2 H2B 107.9
N2 C3 C4 112.2(4)
N2 C3 H3A 109.2
C4 C3 H3A 109.2
N2 C3 H3B 109.2
C4 C3 H3B 109.2
H3A C3 H3B 107.9
N3 C4 C3 112.5(4)
N3 C4 H4A 109.1
C3 C4 H4A 109.1
N3 C4 H4B 109.1
C3 C4 H4B 109.1
H4A C4 H4B 107.8
N3 C5 C6 113.1(4)
N3 C5 H5A 109.0
C6 C5 H5A 109.0
N3 C5 H5B 109.0
C6 C5 H5B 109.0
H5A C5 H5B 107.8
N1 C6 C5 112.3(4)
N1 C6 H6A 109.1
C5 C6 H6A 109.1
N1 C6 H6B 109.1
C5 C6 H6B 109.1
H6A C6 H6B 107.9
C8 C7 N1 115.0(4)
C8 C7 H7A 108.5
N1 C7 H7A 108.5
C8 C7 H7B 108.5
N1 C7 H7B 108.5
H7A C7 H7B 107.5
C13 C8 C9 119.8(4)
C13 C8 C7 122.2(4)
C9 C8 C7 117.5(4)
O1 C9 C10 125.4(4)
O1 C9 C8 114.3(4)
C10 C9 C8 120.3(4)
C9 C10 C11 115.8(4)
C9 C10 C14 125.5(4)
C11 C10 C14 118.7(4)
C12 C11 C10 124.2(5)
C12 C11 H11A 117.9
C10 C11 H11A 117.9
C11 C12 C13 117.4(4)
C11 C12 C18 121.9(5)
C13 C12 C18 120.7(4)
C8 C13 C12 121.2(4)
C8 C13 H13A 119.4
C12 C13 H13A 119.4
C16 C14 C17 109.8(4)
C16 C14 C15 108.6(4)
C17 C14 C15 106.2(4)
C16 C14 C10 110.7(4)
C17 C14 C10 111.9(4)
C15 C14 C10 109.5(4)
C14 C15 H15A 109.5
C14 C15 H15B 109.5
H15A C15 H15B 109.5
C14 C15 H15C 109.5
H15A C15 H15C 109.5
H15B C15 H15C 109.5
C14 C16 H16A 109.5
C14 C16 H16B 109.5
H16A C16 H16B 109.5
C14 C16 H16C 109.5
H16A C16 H16C 109.5
H16B C16 H16C 109.5
C14 C17 H17A 109.5
C14 C17 H17B 109.5
H17A C17 H17B 109.5
C14 C17 H17C 109.5
H17A C17 H17C 109.5
H17B C17 H17C 109.5
C20 C18 C19 108.4(5)
C20 C18 C21 109.6(5)
C19 C18 C21 108.3(5)
C20 C18 C12 112.4(5)
C19 C18 C12 110.9(5)
C21 C18 C12 107.2(4)
C18 C19 H19A 109.5
C18 C19 H19B 109.5
H19A C19 H19B 109.5
C18 C19 H19C 109.5
H19A C19 H19C 109.5
H19B C19 H19C 109.5
C18 C20 H20A 109.5
C18 C20 H20B 109.5
H20A C20 H20B 109.5
C18 C20 H20C 109.5
H20A C20 H20C 109.5
H20B C20 H20C 109.5
C18 C21 H21A 109.5
C18 C21 H21B 109.5
H21A C21 H21B 109.5
C18 C21 H21C 109.5
H21A C21 H21C 109.5
H21B C21 H21C 109.5
N2 C22 C23 114.9(4)
N2 C22 H22A 108.5
C23 C22 H22A 108.5
N2 C22 H22B 108.5
C23 C22 H22B 108.5
H22A C22 H22B 107.5
C28 C23 C24 119.9(4)
C28 C23 C22 120.3(4)
C24 C23 C22 119.8(4)
O2 C24 C23 116.5(4)
O2 C24 C25 122.8(4)
C23 C24 C25 120.7(4)
C26 C25 C24 116.4(5)
C26 C25 C29 120.3(4)
C24 C25 C29 123.2(4)
C27 C26 C25 124.0(5)
C27 C26 H26A 118.0
C25 C26 H26A 118.0
C28 C27 C26 117.5(5)
C28 C27 C33 122.6(5)
C26 C27 C33 119.9(5)
C27 C28 C23 121.5(5)
C27 C28 H28A 119.2
C23 C28 H28A 119.2
C30 C29 C31 107.7(4)
C30 C29 C32 107.8(4)
C31 C29 C32 109.2(4)
C30 C29 C25 111.9(4)
C31 C29 C25 109.2(4)
C32 C29 C25 111.1(4)
C29 C30 H30A 109.5
C29 C30 H30B 109.5
H30A C30 H30B 109.5
C29 C30 H30C 109.5
H30A C30 H30C 109.5
H30B C30 H30C 109.5
C29 C31 H31A 109.5
C29 C31 H31B 109.5
H31A C31 H31B 109.5
C29 C31 H31C 109.5
H31A C31 H31C 109.5
H31B C31 H31C 109.5
C29 C32 H32A 109.5
C29 C32 H32B 109.5
H32A C32 H32B 109.5
C29 C32 H32C 109.5
H32A C32 H32C 109.5
H32B C32 H32C 109.5
C36 C33 C34 108.1(6)
C36 C33 C27 109.9(5)
C34 C33 C27 112.6(5)
C36 C33 C35 110.8(6)
C34 C33 C35 106.2(6)
C27 C33 C35 109.1(5)
C33 C34 H34A 109.5
C33 C34 H34B 109.5
H34A C34 H34B 109.5
C33 C34 H34C 109.5
H34A C34 H34C 109.5
H34B C34 H34C 109.5
C33 C35 H35A 109.5
C33 C35 H35B 109.5
H35A C35 H35B 109.5
C33 C35 H35C 109.5
H35A C35 H35C 109.5
H35B C35 H35C 109.5
C33 C36 H36A 109.5
C33 C36 H36B 109.5
H36A C36 H36B 109.5
C33 C36 H36C 109.5
H36A C36 H36C 109.5
H36B C36 H36C 109.5
N3 C37 C38 115.4(4)
N3 C37 H37A 108.4
C38 C37 H37A 108.4
N3 C37 H37B 108.4
C38 C37 H37B 108.4
H37A C37 H37B 107.5
C39 C38 C43 120.6(4)
C39 C38 C37 123.2(4)
C43 C38 C37 116.1(4)
O3 C39 C38 119.3(4)
O3 C39 C40 122.2(4)
C38 C39 C40 118.5(4)
C41 C40 C39 118.8(4)
C41 C40 C44 119.0(4)
C39 C40 C44 121.9(4)
C40 C41 C42 123.7(4)
C40 C41 H41A 118.2
C42 C41 H41A 118.2
C43 C42 C41 116.9(4)
C43 C42 C48 120.8(5)
C41 C42 C48 122.2(4)
C42 C43 C38 121.4(4)
C42 C43 H43A 119.3
C38 C43 H43A 119.3
C46 C44 C47 110.0(4)
C46 C44 C45 107.6(4)
C47 C44 C45 106.7(5)
C46 C44 C40 107.4(4)
C47 C44 C40 112.0(4)
C45 C44 C40 113.2(4)
C44 C45 H45A 109.5
C44 C45 H45B 109.5
H45A C45 H45B 109.5
C44 C45 H45C 109.5
H45A C45 H45C 109.5
H45B C45 H45C 109.5
C44 C46 H46A 109.5
C44 C46 H46B 109.5
H46A C46 H46B 109.5
C44 C46 H46C 109.5
H46A C46 H46C 109.5
H46B C46 H46C 109.5
C44 C47 H47A 109.5
C44 C47 H47B 109.5
H47A C47 H47B 109.5
C44 C47 H47C 109.5
H47A C47 H47C 109.5
H47B C47 H47C 109.5
C50A C48 C49 125(2)
C50A C48 C51 79.9(19)
C49 C48 C51 112.1(8)
C50A C48 C42 113.8(18)
C49 C48 C42 110.3(6)
C51 C48 C42 111.1(5)
C50A C48 C51A 115.3(19)
C49 C48 C51A 72.9(10)
C42 C48 C51A 112.7(9)
C49 C48 C50 109.2(11)
C51 C48 C50 102.7(9)
C42 C48 C50 111.2(8)
C51A C48 C50 131.8(11)
C50A C48 C49A 106(2)
C51 C48 C49A 134.8(11)
C42 C48 C49A 106.8(10)
C51A C48 C49A 100.3(12)
C50 C48 C49A 85.3(13)
C48 C49 H49A 109.5
C48 C49 H49B 109.5
C48 C49 H49C 109.5
C48 C50 H50A 109.5
C48 C50 H50B 109.5
C48 C50 H50C 109.5
C48 C51 H51A 109.5
C48 C51 H51B 109.5
C48 C51 H51C 109.5
C48 C49A H49D 109.5
C48 C49A H49E 109.5
H49D C49A H49E 109.5
C48 C49A H49F 109.5
H49D C49A H49F 109.5
H49E C49A H49F 109.5
C48 C50A H50D 109.5
C48 C50A H50E 109.5
H50D C50A H50E 109.5
C48 C50A H50F 109.5
H50D C50A H50F 109.5
H50E C50A H50F 109.5
C48 C51A H51D 109.5
C48 C51A H51E 109.5
H51D C51A H51E 109.5
C48 C51A H51F 109.5
H51D C51A H51F 109.5
H51E C51A H51F 109.5
O4 C52 N5 127.0(4)
O4 C52 N4 125.3(4)
N5 C52 N4 107.7(4)
O4 C52 U1 174.3(4)
N5 C52 U1 53.6(2)
N4 C52 U1 54.5(2)
C54 C53 C58 119.1(5)
C54 C53 N4 119.4(4)
C58 C53 N4 121.5(5)
C53 C54 C55 119.8(6)
C53 C54 H54A 120.1
C55 C54 H54A 120.1
C56 C55 C54 120.6(6)
C56 C55 H55A 119.7
C54 C55 H55A 119.7
C55 C56 C57 119.9(6)
C55 C56 H56A 120.1
C57 C56 H56A 120.1
C56 C57 C58 120.2(6)
C56 C57 H57A 119.9
C58 C57 H57A 119.9
C57 C58 C53 120.3(6)
C57 C58 H58A 119.9
C53 C58 H58A 119.9
C60 C59 C64 118.2(4)
C60 C59 N5 122.9(5)
C64 C59 N5 118.8(4)
C61 C60 C59 119.6(5)
C61 C60 H60A 120.2
C59 C60 H60A 120.2
C62 C61 C60 121.9(5)
C62 C61 H61A 119.1
C60 C61 H61A 119.1
C61 C62 C63 119.6(5)
C61 C62 H62A 120.2
C63 C62 H62A 120.2
C62 C63 C64 120.0(6)
C62 C63 H63A 120.0
C64 C63 H63A 120.0
C63 C64 C59 120.6(5)
C63 C64 H64A 119.7
C59 C64 H64A 119.7
C104 O100 C101 103.8(9)
O100 C101 C102 107.1(11)
O100 C101 H10A 110.3
C102 C101 H10A 110.3
O100 C101 H10B 110.3
C102 C101 H10B 110.3
H10A C101 H10B 108.6
C101 C102 C103 107.7(12)
C101 C102 H10C 110.2
C103 C102 H10C 110.2
C101 C102 H10D 110.2
C103 C102 H10D 110.2
H10C C102 H10D 108.5
C104 C103 C102 101.8(12)
C104 C103 H10E 111.4
C102 C103 H10E 111.4
C104 C103 H10F 111.4
C102 C103 H10F 111.4
H10E C103 H10F 109.3
O100 C104 C103 111.3(12)
O100 C104 H10G 109.4
C103 C104 H10G 109.4
O100 C104 H10H 109.4
C103 C104 H10H 109.4
H10G C104 H10H 108.0
N200 C201 C202 171.5(19)
C201 C202 H20D 109.5
C201 C202 H20E 109.5
H20D C202 H20E 109.5
C201 C202 H20F 109.5
H20D C202 H20F 109.5
H20E C202 H20F 109.5
N300 C301 C302 151(5)
C301 C302 H30D 109.5
C301 C302 H30E 109.5
H30D C302 H30E 109.5
C301 C302 H30F 109.5
H30D C302 H30F 109.5
H30E C302 H30F 109.5

loop_
_geom_bond_atom_site_label_1
_geom_bond_atom_site_label_2
_geom_bond_distance
U1 O2 2.114(3)
U1 O3 2.149(3)
U1 O1 2.161(3)
U1 N5 2.310(4)
U1 N4 2.329(4)
U1 N3 2.684(4)
U1 N1 2.788(4)
U1 N2 2.796(4)
U1 C52 2.844(4)
O1 C9 1.359(5)
O2 C24 1.365(5)
O3 C39 1.362(5)
O4 C52 1.225(5)
N1 C1 1.487(6)
N1 C7 1.491(6)
N1 C6 1.506(6)
N2 C3 1.473(6)
N2 C22 1.491(6)
N2 C2 1.498(5)
N3 C37 1.480(6)
N3 C5 1.493(5)
N3 C4 1.503(6)
N4 C52 1.402(5)
N4 C53 1.419(6)
N5 C52 1.378(6)
N5 C59 1.408(6)
C1 C2 1.504(6)
C1 H1A 0.9900
C1 H1B 0.9900
C2 H2A 0.9900
C2 H2B 0.9900
C3 C4 1.504(7)
C3 H3A 0.9900
C3 H3B 0.9900
C4 H4A 0.9900
C4 H4B 0.9900
C5 C6 1.506(6)
C5 H5A 0.9900
C5 H5B 0.9900
C6 H6A 0.9900
C6 H6B 0.9900
C7 C8 1.480(6)
C7 H7A 0.9900
C7 H7B 0.9900
C8 C13 1.379(6)
C8 C9 1.409(6)
C9 C10 1.393(6)
C10 C11 1.411(6)
C10 C14 1.557(6)
C11 C12 1.376(7)
C11 H11A 0.9500
C12 C13 1.381(7)
C12 C18 1.544(7)
C13 H13A 0.9500
C14 C16 1.528(7)
C14 C17 1.533(7)
C14 C15 1.533(7)
C15 H15A 0.9800
C15 H15B 0.9800
C15 H15C 0.9800
C16 H16A 0.9800
C16 H16B 0.9800
C16 H16C 0.9800
C17 H17A 0.9800
C17 H17B 0.9800
C17 H17C 0.9800
C18 C20 1.503(8)
C18 C19 1.533(8)
C18 C21 1.538(8)
C19 H19A 0.9800
C19 H19B 0.9800
C19 H19C 0.9800
C20 H20A 0.9800
C20 H20B 0.9800
C20 H20C 0.9800
C21 H21A 0.9800
C21 H21B 0.9800
C21 H21C 0.9800
C22 C23 1.493(7)
C22 H22A 0.9900
C22 H22B 0.9900
C23 C28 1.387(7)
C23 C24 1.401(7)
C24 C25 1.410(6)
C25 C26 1.403(7)
C25 C29 1.548(7)
C26 C27 1.390(7)
C26 H26A 0.9500
C27 C28 1.381(7)
C27 C33 1.533(7)
C28 H28A 0.9500
C29 C30 1.525(6)
C29 C31 1.528(7)
C29 C32 1.529(7)
C30 H30A 0.9800
C30 H30B 0.9800
C30 H30C 0.9800
C31 H31A 0.9800
C31 H31B 0.9800
C31 H31C 0.9800
C32 H32A 0.9800
C32 H32B 0.9800
C32 H32C 0.9800
C33 C36 1.517(9)
C33 C34 1.517(9)
C33 C35 1.534(9)
C34 H34A 0.9800
C34 H34B 0.9800
C34 H34C 0.9800
C35 H35A 0.9800
C35 H35B 0.9800
C35 H35C 0.9800
C36 H36A 0.9800
C36 H36B 0.9800
C36 H36C 0.9800
C37 C38 1.510(6)
C37 H37A 0.9900
C37 H37B 0.9900
C38 C39 1.395(6)
C38 C43 1.396(6)
C39 C40 1.407(6)
C40 C41 1.380(7)
C40 C44 1.555(6)
C41 C42 1.384(7)
C41 H41A 0.9500
C42 C43 1.383(6)
C42 C48 1.542(7)
C43 H43A 0.9500
C44 C46 1.514(7)
C44 C47 1.526(7)
C44 C45 1.534(7)
C45 H45A 0.9800
C45 H45B 0.9800
C45 H45C 0.9800
C46 H46A 0.9800
C46 H46B 0.9800
C46 H46C 0.9800
C47 H47A 0.9800
C47 H47B 0.9800
C47 H47C 0.9800
C48 C50A 1.31(5)
C48 C49 1.451(12)
C48 C51 1.528(11)
C48 C51A 1.60(2)
C48 C50 1.599(18)
C48 C49A 1.60(2)
C49 H49A 0.9800
C49 H49B 0.9800
C49 H49C 0.9800
C50 H50A 0.9800
C50 H50B 0.9800
C50 H50C 0.9800
C51 H51A 0.9800
C51 H51B 0.9800
C51 H51C 0.9800
C49A H49D 0.9800
C49A H49E 0.9800
C49A H49F 0.9800
C50A H50D 0.9800
C50A H50E 0.9800
C50A H50F 0.9800
C51A H51D 0.9800
C51A H51E 0.9800
C51A H51F 0.9800
C53 C54 1.380(7)
C53 C58 1.389(7)
C54 C55 1.386(8)
C54 H54A 0.9500
C55 C56 1.363(10)
C55 H55A 0.9500
C56 C57 1.375(10)
C56 H56A 0.9500
C57 C58 1.375(8)
C57 H57A 0.9500
C58 H58A 0.9500
C59 C60 1.394(7)
C59 C64 1.405(7)
C60 C61 1.377(7)
C60 H60A 0.9500
C61 C62 1.361(8)
C61 H61A 0.9500
C62 C63 1.376(8)
C62 H62A 0.9500
C63 C64 1.384(7)
C63 H63A 0.9500
C64 H64A 0.9500
O100 C104 1.369(12)
O100 C101 1.388(12)
C101 C102 1.401(15)
C101 H10A 0.9900
C101 H10B 0.9900
C102 C103 1.441(15)
C102 H10C 0.9900
C102 H10D 0.9900
C103 C104 1.433(15)
C103 H10E 0.9900
C103 H10F 0.9900
C104 H10G 0.9900
C104 H10H 0.9900
N200 C201 1.149(15)
C201 C202 1.345(15)
C202 H20D 0.9800
C202 H20E 0.9800
C202 H20F 0.9800
N300 C301 1.18(2)
C301 C302 1.36(2)
C302 H30D 0.9800
C302 H30E 0.9800
C302 H30F 0.9800
